data_4122730
loop_
_publ_author_name
'Inomata, Koya'
'Watanabe, Takahito'
'Tobita, Hiromi'

_publ_section_title
;
 Cationic Metallogermylene and Dicationic Dimetallodigermenes: Synthesis
 by Chloride Abstraction from N-Heterocyclic Carbene-Stabilized
 Chlorometallogermylenes.
;
_journal_issue 41
_journal_name_full 'Journal of the American Chemical Society'
_journal_page_first 14341
_journal_paper_doi 10.1021/ja506018f
_journal_volume 136
_journal_year 2014
_chemical_formula_moiety '(C40 H54 Ge2 N4 O6 W2), 2(C32 H12 B F24)'
_chemical_formula_sum 'C104 H78 B2 F48 Ge2 N4 O6 W2'
_chemical_formula_weight 2926.2
_chemical_name_systematic
; 
 ? 
;
_space_group_IT_number 2
_symmetry_cell_setting triclinic
_symmetry_space_group_name_Hall '-P 1'
_symmetry_space_group_name_H-M 'P -1'
_atom_sites_solution_hydrogens geom
_atom_sites_solution_primary heavy
_atom_sites_solution_secondary difmap
_audit_creation_method SHELXL-97
_cell_angle_alpha 111.179(3)
_cell_angle_beta 99.600(4)
_cell_angle_gamma 93.475(3)
_cell_formula_units_Z 1
_cell_length_a 12.7478(12)
_cell_length_b 14.3085(10)
_cell_length_c 16.6663(12)
_cell_measurement_reflns_used 55016
_cell_measurement_temperature 140(2)
_cell_measurement_theta_max 27.48
_cell_measurement_theta_min 1.34
_cell_volume 2770.7(4)
_computing_cell_refinement PROCESS-AUTO
_computing_data_collection PROCESS-AUTO
_computing_data_reduction 'teXsan Ver.1.11'
_computing_molecular_graphics 'Yadokari-XG 2009'
_computing_publication_material 'Yadokari-XG 2009'
_computing_structure_refinement 'SHELXL-97 (Sheldrick, 1997)'
_computing_structure_solution 'SHELXS-97 (Sheldrick, 1990)'
_diffrn_ambient_temperature 140(2)
_diffrn_detector_area_resol_mean 10.00
_diffrn_measured_fraction_theta_full 0.980
_diffrn_measured_fraction_theta_max 0.980
_diffrn_measurement_device_type 'Rigaku RAXIS-RAPID Imaging Plate'
_diffrn_measurement_method \w
_diffrn_radiation_monochromator graphite
_diffrn_radiation_source 'rotating-anode X-ray tube'
_diffrn_radiation_type MoK\a
_diffrn_radiation_wavelength 0.71073
_diffrn_reflns_av_R_equivalents 0.0957
_diffrn_reflns_av_sigmaI/netI 0.0852
_diffrn_reflns_limit_h_max 16
_diffrn_reflns_limit_h_min -16
_diffrn_reflns_limit_k_max 18
_diffrn_reflns_limit_k_min -18
_diffrn_reflns_limit_l_max 21
_diffrn_reflns_limit_l_min -21
_diffrn_reflns_number 32976
_diffrn_reflns_theta_full 27.48
_diffrn_reflns_theta_max 27.48
_diffrn_reflns_theta_min 1.34
_exptl_absorpt_coefficient_mu 2.742
_exptl_absorpt_correction_T_max 0.7711
_exptl_absorpt_correction_T_min 0.5591
_exptl_absorpt_correction_type numerical
_exptl_absorpt_process_details 'NUMABS (Higashi, 1999)'
_exptl_crystal_colour red
_exptl_crystal_density_diffrn 1.754
_exptl_crystal_density_method 'not measured'
_exptl_crystal_description platelet
_exptl_crystal_F_000 1432
_exptl_crystal_size_max 0.24
_exptl_crystal_size_mid 0.17
_exptl_crystal_size_min 0.10
_refine_diff_density_max 2.485
_refine_diff_density_min -2.035
_refine_diff_density_rms 0.232
_refine_ls_extinction_method none
_refine_ls_goodness_of_fit_ref 1.199
_refine_ls_hydrogen_treatment constr
_refine_ls_matrix_type full
_refine_ls_number_parameters 752
_refine_ls_number_reflns 12465
_refine_ls_number_restraints 6
_refine_ls_restrained_S_all 1.199
_refine_ls_R_factor_all 0.1062
_refine_ls_R_factor_gt 0.0842
_refine_ls_shift/su_max 0.000
_refine_ls_shift/su_mean 0.000
_refine_ls_structure_factor_coef Fsqd
_refine_ls_weighting_details 'calc w=1/[\s^2^(Fo^2^)+(0.0863P)^2^+22.9581P] where P=(Fo^2^+2Fc^2^)/3'
_refine_ls_weighting_scheme calc
_refine_ls_wR_factor_gt 0.2026
_refine_ls_wR_factor_ref 0.2149
_reflns_number_gt 10193
_reflns_number_total 12465
_reflns_threshold_expression >2sigma(I)
_cod_data_source_file ja506018f_si_002.cif
_cod_data_source_block '[{Cp*(CO)3WGe(MeIMe)}2](BAr4)2_4'
_cod_depositor_comments 'Adding full bibliography for 4122725--4122730.cif.'
_cod_original_sg_symbol_H-M P-1
_cod_database_code 4122730

loop_
_symmetry_equiv_pos_as_xyz
'x, y, z'
'-x, -y, -z'

loop_
_atom_site_label
_atom_site_type_symbol
_atom_site_fract_x
_atom_site_fract_y
_atom_site_fract_z
_atom_site_U_iso_or_equiv
_atom_site_adp_type
_atom_site_occupancy
_atom_site_symmetry_multiplicity
_atom_site_calc_flag
_atom_site_refinement_flags
_atom_site_disorder_assembly
_atom_site_disorder_group
W1 W 0.27760(3) 0.32768(3) 0.48467(2) 0.02743(13) Uani 1 1 d . . .
Ge1 Ge 0.41334(9) 0.48801(8) 0.51259(7) 0.0332(2) Uani 1 1 d . . .
C1 C 0.4226(10) 0.2936(8) 0.5272(7) 0.041(2) Uani 1 1 d . . .
O1 O 0.5005(7) 0.2684(7) 0.5482(6) 0.059(2) Uani 1 1 d . . .
C2 C 0.2473(9) 0.2776(8) 0.5752(8) 0.042(3) Uani 1 1 d . . .
O2 O 0.2231(8) 0.2444(7) 0.6249(6) 0.061(2) Uani 1 1 d . . .
C3 C 0.2217(8) 0.4464(8) 0.5636(6) 0.034(2) Uani 1 1 d . . .
O3 O 0.1803(6) 0.5135(6) 0.6027(5) 0.0448(18) Uani 1 1 d . . .
C4 C 0.2678(10) 0.2251(10) 0.3381(7) 0.051(3) Uani 1 1 d . . .
C5 C 0.2033(8) 0.1728(8) 0.3765(7) 0.040(2) Uani 1 1 d . . .
C6 C 0.1188(10) 0.2317(10) 0.3975(7) 0.047(3) Uani 1 1 d . . .
C7 C 0.1306(12) 0.3163(9) 0.3749(8) 0.055(4) Uani 1 1 d . . .
C8 C 0.2235(12) 0.3107(11) 0.3375(7) 0.060(4) Uani 1 1 d . . .
C9 C 0.3586(13) 0.1810(16) 0.2936(11) 0.104(8) Uani 1 1 d . . .
H1 H 0.3968 0.2322 0.2788 0.156 Uiso 1 1 calc R . .
H2 H 0.3288 0.1221 0.2397 0.156 Uiso 1 1 calc R . .
H3 H 0.4086 0.1604 0.3335 0.156 Uiso 1 1 calc R . .
C10 C 0.2147(14) 0.0707(10) 0.3817(12) 0.083(6) Uani 1 1 d . . .
H4 H 0.1956 0.0182 0.3225 0.124 Uiso 1 1 calc R . .
H5 H 0.1668 0.0582 0.4181 0.124 Uiso 1 1 calc R . .
H6 H 0.2891 0.0695 0.4080 0.124 Uiso 1 1 calc R . .
C11 C 0.0233(11) 0.1998(15) 0.4327(10) 0.085(6) Uani 1 1 d . . .
H7 H -0.0367 0.1638 0.3835 0.128 Uiso 1 1 calc R . .
H8 H 0.0006 0.2602 0.4733 0.128 Uiso 1 1 calc R . .
H9 H 0.0455 0.1554 0.4637 0.128 Uiso 1 1 calc R . .
C12 C 0.0561(19) 0.3933(16) 0.3808(13) 0.155(14) Uani 1 1 d . . .
H10 H 0.0028 0.3718 0.3258 0.232 Uiso 1 1 calc R . .
H11 H 0.0968 0.4583 0.3910 0.232 Uiso 1 1 calc R . .
H12 H 0.0195 0.4006 0.4296 0.232 Uiso 1 1 calc R . .
C13 C 0.263(2) 0.3780(18) 0.2907(11) 0.138(12) Uani 1 1 d . . .
H13 H 0.2197 0.3566 0.2313 0.206 Uiso 1 1 calc R . .
H14 H 0.3386 0.3711 0.2873 0.206 Uiso 1 1 calc R . .
H15 H 0.2567 0.4488 0.3241 0.206 Uiso 1 1 calc R . .
C14 C 0.4189(9) 0.5918(8) 0.6349(7) 0.036(2) Uani 1 1 d . . .
N1 N 0.4520(8) 0.5819(6) 0.7139(5) 0.038(2) Uani 1 1 d . . .
C15 C 0.4245(9) 0.6618(8) 0.7809(6) 0.038(2) Uani 1 1 d . . .
C16 C 0.3757(9) 0.7211(8) 0.7425(7) 0.039(2) Uani 1 1 d . . .
N2 N 0.3742(7) 0.6754(6) 0.6532(6) 0.0369(19) Uani 1 1 d . . .
C17 C 0.5003(10) 0.4974(9) 0.7266(8) 0.044(3) Uani 1 1 d . . .
H16 H 0.5263 0.4583 0.6739 0.067 Uiso 1 1 calc R . .
H17 H 0.4465 0.4538 0.7374 0.067 Uiso 1 1 calc R . .
H18 H 0.5605 0.5231 0.7772 0.067 Uiso 1 1 calc R . .
C18 C 0.4496(12) 0.6720(10) 0.8750(7) 0.052(3) Uani 1 1 d . . .
H19 H 0.4233 0.7328 0.9115 0.078 Uiso 1 1 calc R . .
H20 H 0.5274 0.6773 0.8945 0.078 Uiso 1 1 calc R . .
H21 H 0.4144 0.6124 0.8806 0.078 Uiso 1 1 calc R . .
C19 C 0.3297(12) 0.8150(11) 0.7816(9) 0.061(4) Uani 1 1 d . . .
H22 H 0.3550 0.8426 0.8455 0.092 Uiso 1 1 calc R . .
H23 H 0.2512 0.8007 0.7677 0.092 Uiso 1 1 calc R . .
H24 H 0.3523 0.8645 0.7576 0.092 Uiso 1 1 calc R . .
C20 C 0.3234(12) 0.7122(9) 0.5868(8) 0.051(3) Uani 1 1 d . . .
H25 H 0.3359 0.6697 0.5291 0.076 Uiso 1 1 calc R . .
H26 H 0.3544 0.7822 0.6016 0.076 Uiso 1 1 calc R . .
H27 H 0.2461 0.7093 0.5853 0.076 Uiso 1 1 calc R . .
B1 B 0.2305(9) 0.7744(8) 0.1069(7) 0.029(2) Uani 1 1 d . . .
C21 C 0.2107(8) 0.8497(7) 0.0537(6) 0.0294(19) Uani 1 1 d . . .
C22 C 0.1145(8) 0.8360(7) -0.0070(6) 0.0297(19) Uani 1 1 d . . .
H28 H 0.0603 0.7829 -0.0152 0.036 Uiso 1 1 calc R . .
C23 C 0.0952(8) 0.8966(7) -0.0554(6) 0.031(2) Uani 1 1 d . . .
C24 C 0.1697(9) 0.9764(7) -0.0439(7) 0.038(2) Uani 1 1 d . . .
H29 H 0.1557 1.0190 -0.0759 0.046 Uiso 1 1 calc R . .
C25 C 0.2667(9) 0.9934(7) 0.0158(6) 0.035(2) Uani 1 1 d . . .
C26 C 0.2860(8) 0.9311(7) 0.0636(6) 0.034(2) Uani 1 1 d . . .
H30 H 0.3522 0.9443 0.1040 0.040 Uiso 1 1 calc R . .
C27 C -0.0052(9) 0.8707(8) -0.1251(7) 0.040(2) Uani 1 1 d . . .
F1 F -0.0843(6) 0.8176(6) -0.1119(5) 0.065(2) Uani 1 1 d . . .
F2 F 0.0151(7) 0.8169(6) -0.2048(4) 0.070(2) Uani 1 1 d . . .
F3 F -0.0443(5) 0.9520(5) -0.1324(5) 0.0504(17) Uani 1 1 d . . .
C28 C 0.3467(10) 1.0792(8) 0.0277(8) 0.044(3) Uani 1 1 d . . .
F4 F 0.4338(8) 1.0902(7) 0.0861(7) 0.089(3) Uani 1 1 d . . .
F5 F 0.3786(10) 1.0736(9) -0.0457(6) 0.112(4) Uani 1 1 d . . .
F6 F 0.3120(8) 1.1655(6) 0.0538(10) 0.119(5) Uani 1 1 d . . .
C29 C 0.1953(7) 0.6555(7) 0.0396(6) 0.0272(18) Uani 1 1 d . . .
C30 C 0.1788(8) 0.5788(7) 0.0728(6) 0.031(2) Uani 1 1 d . . .
H31 H 0.1851 0.5966 0.1343 0.037 Uiso 1 1 calc R . .
C31 C 0.1533(8) 0.4772(7) 0.0165(7) 0.033(2) Uani 1 1 d . . .
C32 C 0.1378(8) 0.4475(8) -0.0737(7) 0.032(2) Uani 1 1 d . . .
H32 H 0.1179 0.3785 -0.1115 0.039 Uiso 1 1 calc R . .
C33 C 0.1523(8) 0.5224(8) -0.1068(6) 0.033(2) Uani 1 1 d . . .
C34 C 0.1832(8) 0.6230(7) -0.0506(7) 0.032(2) Uani 1 1 d . . .
H33 H 0.1967 0.6716 -0.0754 0.038 Uiso 1 1 calc R . .
C35 C 0.1471(9) 0.4008(9) 0.0564(8) 0.042(2) Uani 1 1 d . . .
F7 F 0.2455(6) 0.3945(5) 0.0995(5) 0.0507(17) Uani 1 1 d . . .
F8 F 0.0858(6) 0.4206(6) 0.1166(6) 0.059(2) Uani 1 1 d . . .
F9 F 0.1112(8) 0.3072(5) -0.0027(6) 0.074(3) Uani 1 1 d . . .
C36 C 0.1408(10) 0.4968(9) -0.2028(7) 0.046(3) Uani 1 1 d . . .
F10 F 0.2357(7) 0.4961(7) -0.2277(5) 0.066(2) Uani 1 1 d . . .
F11 F 0.0918(9) 0.4029(7) -0.2516(5) 0.083(3) Uani 1 1 d . . .
F12 F 0.0895(10) 0.5571(8) -0.2308(5) 0.099(4) Uani 1 1 d . . .
C37 C 0.3587(8) 0.7874(7) 0.1520(6) 0.0294(19) Uani 1 1 d . . .
C38 C 0.4271(8) 0.7198(7) 0.1158(6) 0.0300(19) Uani 1 1 d . . .
H34 H 0.4002 0.6643 0.0620 0.036 Uiso 1 1 calc R . .
C39 C 0.5356(8) 0.7311(7) 0.1566(7) 0.033(2) Uani 1 1 d . . .
C40 C 0.5787(8) 0.8113(8) 0.2332(7) 0.036(2) Uani 1 1 d . . .
H35 H 0.6522 0.8194 0.2601 0.044 Uiso 1 1 calc R . .
C41 C 0.5108(9) 0.8811(9) 0.2704(7) 0.042(3) Uani 1 1 d . A .
C42 C 0.4051(8) 0.8688(7) 0.2316(7) 0.036(2) Uani 1 1 d . . .
H36 H 0.3610 0.9168 0.2590 0.043 Uiso 1 1 calc R . .
C43 C 0.6073(9) 0.6581(9) 0.1150(7) 0.040(2) Uani 1 1 d . . .
F13 F 0.5627(8) 0.5618(6) 0.0952(8) 0.088(3) Uani 1 1 d . . .
F14 F 0.6982(7) 0.6662(7) 0.1673(6) 0.082(3) Uani 1 1 d . . .
F15 F 0.6257(10) 0.6605(10) 0.0434(7) 0.109(4) Uani 1 1 d . . .
C44 C 0.5582(12) 0.9650(11) 0.3571(9) 0.057(3) Uiso 1 1 d . . .
F16 F 0.579(2) 1.0491(18) 0.3440(15) 0.099(8) Uiso 0.51(2) 1 d P A 1
F17 F 0.645(2) 0.9504(17) 0.3999(15) 0.088(7) Uiso 0.51(2) 1 d P A 1
F18 F 0.4814(12) 0.9908(12) 0.4083(10) 0.053(5) Uiso 0.51(2) 1 d P A 1
F19 F 0.4949(16) 1.0294(16) 0.3866(13) 0.071(6) Uiso 0.49(2) 1 d P A 2
F20 F 0.6420(17) 1.0257(13) 0.3470(11) 0.063(6) Uiso 0.49(2) 1 d P A 2
F21 F 0.6090(14) 0.9316(12) 0.4177(10) 0.049(4) Uiso 0.49(2) 1 d P A 2
C45 C 0.1614(8) 0.7982(7) 0.1848(6) 0.0301(19) Uani 1 1 d . . .
C46 C 0.0655(8) 0.8394(7) 0.1836(6) 0.030(2) Uani 1 1 d . . .
H37 H 0.0397 0.8605 0.1368 0.036 Uiso 1 1 calc R . .
C47 C 0.0054(8) 0.8509(7) 0.2490(7) 0.034(2) Uani 1 1 d . . .
C48 C 0.0372(9) 0.8226(9) 0.3180(7) 0.042(3) Uani 1 1 d . . .
H38 H -0.0044 0.8301 0.3617 0.051 Uiso 1 1 calc R . .
C49 C 0.1339(10) 0.7819(10) 0.3215(7) 0.045(3) Uani 1 1 d . B .
C50 C 0.1932(8) 0.7719(9) 0.2580(7) 0.038(2) Uani 1 1 d . . .
H39 H 0.2596 0.7457 0.2638 0.045 Uiso 1 1 calc R . .
C51 C -0.0952(9) 0.8994(9) 0.2438(8) 0.042(2) Uani 1 1 d . . .
F22 F -0.0778(6) 0.9950(6) 0.2459(6) 0.064(2) Uani 1 1 d . . .
F23 F -0.1643(7) 0.8538(7) 0.1672(6) 0.079(3) Uani 1 1 d . . .
C52 C 0.1731(9) 0.7490(8) 0.3970(8) 0.063(4) Uiso 1 1 d D . .
F24 F 0.0990(13) 0.6910(13) 0.4104(12) 0.066(5) Uiso 0.58(2) 1 d PD B 1
F25 F 0.206(2) 0.8209(15) 0.4742(10) 0.106(8) Uiso 0.58(2) 1 d PD B 1
F26 F 0.2472(11) 0.6868(11) 0.3821(10) 0.067(5) Uiso 0.58(2) 1 d PD B 1
F27 F 0.122(3) 0.6640(19) 0.392(3) 0.123(14) Uiso 0.42(2) 1 d PD B 2
F28 F 0.163(2) 0.8223(15) 0.4717(11) 0.070(7) Uiso 0.42(2) 1 d PD B 2
F29 F 0.2788(11) 0.7722(19) 0.4219(16) 0.086(9) Uiso 0.42(2) 1 d PD B 2
F30 F -0.1471(7) 0.9057(7) 0.3072(6) 0.070(2) Uani 1 1 d . . .

loop_
_atom_site_aniso_label
_atom_site_aniso_U_11
_atom_site_aniso_U_22
_atom_site_aniso_U_33
_atom_site_aniso_U_23
_atom_site_aniso_U_13
_atom_site_aniso_U_12
W1 0.0277(2) 0.02816(19) 0.02438(19) 0.00894(14) 0.00257(13) 0.00227(13)
Ge1 0.0357(6) 0.0338(5) 0.0272(5) 0.0097(4) 0.0041(4) -0.0004(4)
C1 0.046(7) 0.036(5) 0.035(6) 0.010(4) 0.003(5) 0.007(5)
O1 0.039(5) 0.064(6) 0.072(6) 0.024(5) 0.003(4) 0.019(4)
C2 0.039(6) 0.031(5) 0.050(6) 0.011(5) 0.000(5) 0.010(4)
O2 0.081(7) 0.064(6) 0.055(5) 0.041(5) 0.021(5) 0.005(5)
C3 0.024(5) 0.050(6) 0.031(5) 0.019(5) 0.005(4) 0.002(4)
O3 0.041(5) 0.051(5) 0.044(4) 0.016(4) 0.016(4) 0.016(4)
C4 0.047(7) 0.056(7) 0.031(6) -0.003(5) 0.006(5) -0.013(6)
C5 0.028(5) 0.037(5) 0.043(6) 0.006(5) 0.002(4) -0.003(4)
C6 0.039(6) 0.058(7) 0.030(5) 0.001(5) 0.004(5) -0.004(5)
C7 0.070(9) 0.044(6) 0.033(6) 0.006(5) -0.020(6) 0.024(6)
C8 0.073(10) 0.065(8) 0.026(6) 0.017(6) -0.018(6) -0.028(7)
C9 0.054(10) 0.138(17) 0.068(10) -0.027(10) 0.037(8) -0.022(10)
C10 0.071(11) 0.032(6) 0.108(13) 0.004(7) -0.026(9) -0.003(6)
C11 0.025(7) 0.124(14) 0.064(9) -0.009(9) 0.009(6) -0.023(8)
C12 0.16(2) 0.124(17) 0.088(13) -0.034(12) -0.087(14) 0.110(17)
C13 0.20(3) 0.140(19) 0.056(10) 0.070(12) -0.040(13) -0.090(18)
C14 0.034(5) 0.039(5) 0.033(5) 0.016(4) 0.002(4) -0.005(4)
N1 0.051(6) 0.030(4) 0.028(4) 0.007(3) 0.007(4) -0.005(4)
C15 0.044(6) 0.036(5) 0.028(5) 0.009(4) 0.006(4) -0.009(4)
C16 0.035(6) 0.040(6) 0.032(5) 0.006(4) 0.006(4) -0.006(4)
N2 0.043(5) 0.028(4) 0.034(4) 0.007(3) 0.004(4) -0.002(4)
C17 0.047(7) 0.048(6) 0.043(6) 0.028(5) -0.001(5) 0.002(5)
C18 0.068(9) 0.052(7) 0.031(6) 0.011(5) 0.012(5) -0.010(6)
C19 0.062(9) 0.060(8) 0.051(7) 0.006(6) 0.017(6) 0.018(7)
C20 0.070(9) 0.047(7) 0.039(6) 0.020(5) 0.007(6) 0.020(6)
B1 0.030(6) 0.030(5) 0.026(5) 0.012(4) 0.001(4) 0.002(4)
C21 0.031(5) 0.026(4) 0.030(5) 0.010(4) 0.002(4) 0.007(4)
C22 0.032(5) 0.027(4) 0.030(5) 0.010(4) 0.006(4) 0.004(4)
C23 0.030(5) 0.027(4) 0.034(5) 0.011(4) 0.003(4) 0.006(4)
C24 0.048(6) 0.025(5) 0.046(6) 0.016(4) 0.010(5) 0.016(4)
C25 0.037(6) 0.031(5) 0.030(5) 0.007(4) -0.002(4) -0.001(4)
C26 0.034(5) 0.033(5) 0.030(5) 0.009(4) 0.004(4) 0.004(4)
C27 0.044(6) 0.039(6) 0.040(6) 0.023(5) -0.002(5) 0.004(5)
F1 0.044(4) 0.075(5) 0.080(5) 0.052(4) -0.020(4) -0.017(4)
F2 0.076(6) 0.071(5) 0.033(4) -0.008(3) -0.012(3) 0.029(4)
F3 0.044(4) 0.047(4) 0.064(4) 0.031(3) -0.001(3) 0.013(3)
C28 0.046(7) 0.035(6) 0.048(6) 0.019(5) -0.002(5) -0.005(5)
F4 0.072(6) 0.085(6) 0.110(7) 0.066(6) -0.027(5) -0.040(5)
F5 0.142(10) 0.115(8) 0.068(6) 0.035(6) 0.021(6) -0.068(8)
F6 0.071(7) 0.040(5) 0.244(15) 0.044(7) 0.046(8) -0.001(4)
C29 0.025(5) 0.027(4) 0.033(5) 0.013(4) 0.006(4) 0.009(4)
C30 0.032(5) 0.035(5) 0.028(5) 0.015(4) 0.006(4) 0.006(4)
C31 0.034(5) 0.029(5) 0.045(6) 0.022(4) 0.009(4) 0.001(4)
C32 0.027(5) 0.034(5) 0.035(5) 0.011(4) 0.006(4) 0.011(4)
C33 0.034(5) 0.036(5) 0.025(5) 0.008(4) 0.004(4) 0.013(4)
C34 0.030(5) 0.028(5) 0.038(5) 0.013(4) 0.008(4) 0.013(4)
C35 0.036(6) 0.046(6) 0.047(6) 0.022(5) 0.006(5) 0.001(5)
F7 0.047(4) 0.061(4) 0.066(4) 0.047(4) 0.016(3) 0.019(3)
F8 0.054(4) 0.069(5) 0.090(6) 0.057(4) 0.040(4) 0.025(4)
F9 0.109(7) 0.034(4) 0.072(5) 0.022(4) 0.005(5) -0.017(4)
C36 0.053(7) 0.046(6) 0.031(5) 0.007(5) 0.003(5) 0.013(5)
F10 0.064(5) 0.099(6) 0.038(4) 0.028(4) 0.018(3) 0.012(4)
F11 0.114(8) 0.075(6) 0.030(4) -0.002(4) 0.003(4) -0.031(5)
F12 0.161(10) 0.118(8) 0.032(4) 0.032(4) 0.018(5) 0.098(8)
C37 0.030(5) 0.034(5) 0.027(5) 0.014(4) 0.009(4) 0.006(4)
C38 0.037(5) 0.027(4) 0.024(4) 0.007(4) 0.006(4) 0.004(4)
C39 0.029(5) 0.034(5) 0.040(5) 0.018(4) 0.007(4) 0.012(4)
C40 0.026(5) 0.036(5) 0.043(6) 0.014(4) -0.004(4) 0.007(4)
C41 0.039(6) 0.042(6) 0.034(5) 0.004(4) 0.000(4) 0.009(5)
C42 0.035(6) 0.026(5) 0.037(5) 0.003(4) 0.002(4) 0.011(4)
C43 0.034(6) 0.045(6) 0.042(6) 0.013(5) 0.012(5) 0.011(5)
F13 0.077(7) 0.050(5) 0.134(9) 0.020(5) 0.041(6) 0.029(4)
F14 0.056(5) 0.094(7) 0.069(5) 0.001(5) -0.004(4) 0.041(5)
F15 0.141(10) 0.165(11) 0.083(7) 0.079(7) 0.081(7) 0.117(9)
C45 0.030(5) 0.028(4) 0.029(5) 0.010(4) 0.001(4) 0.002(4)
C46 0.028(5) 0.024(4) 0.036(5) 0.008(4) 0.006(4) 0.003(4)
C47 0.034(5) 0.027(5) 0.043(6) 0.014(4) 0.010(4) 0.002(4)
C48 0.033(6) 0.060(7) 0.032(5) 0.012(5) 0.011(4) 0.009(5)
C49 0.046(7) 0.060(7) 0.031(5) 0.020(5) 0.008(5) 0.017(6)
C50 0.021(5) 0.054(6) 0.038(5) 0.014(5) 0.008(4) 0.014(4)
C51 0.029(6) 0.045(6) 0.054(7) 0.021(5) 0.009(5) 0.006(5)
F22 0.056(5) 0.051(4) 0.103(6) 0.039(4) 0.035(4) 0.021(4)
F23 0.048(5) 0.083(6) 0.081(6) 0.009(5) -0.010(4) 0.022(4)
F30 0.057(5) 0.101(6) 0.095(6) 0.068(5) 0.047(5) 0.038(5)

loop_
_atom_type_symbol
_atom_type_description
_atom_type_scat_dispersion_real
_atom_type_scat_dispersion_imag
_atom_type_scat_source
C C 0.0033 0.0016 'International Tables Vol C Tables 4.2.6.8 and 6.1.1.4'
H H 0.0000 0.0000 'International Tables Vol C Tables 4.2.6.8 and 6.1.1.4'
B B 0.0013 0.0007 'International Tables Vol C Tables 4.2.6.8 and 6.1.1.4'
F F 0.0171 0.0103 'International Tables Vol C Tables 4.2.6.8 and 6.1.1.4'
Ge Ge 0.1547 1.8001 'International Tables Vol C Tables 4.2.6.8 and 6.1.1.4'
N N 0.0061 0.0033 'International Tables Vol C Tables 4.2.6.8 and 6.1.1.4'
O O 0.0106 0.0060 'International Tables Vol C Tables 4.2.6.8 and 6.1.1.4'
W W -0.8490 6.8722 'International Tables Vol C Tables 4.2.6.8 and 6.1.1.4'

loop_
_geom_angle_atom_site_label_1
_geom_angle_atom_site_label_2
_geom_angle_atom_site_label_3
_geom_angle
_geom_angle_site_symmetry_1
_geom_angle_site_symmetry_3
C2 W1 C3 79.3(4) . .
C2 W1 C1 78.3(5) . .
C3 W1 C1 119.0(4) . .
C2 W1 C6 87.0(5) . .
C3 W1 C6 100.5(4) . .
C1 W1 C6 133.8(5) . .
C2 W1 C5 90.0(4) . .
C3 W1 C5 135.8(4) . .
C1 W1 C5 100.0(4) . .
C6 W1 C5 35.8(4) . .
C2 W1 C4 124.3(5) . .
C3 W1 C4 143.6(5) . .
C1 W1 C4 94.5(5) . .
C6 W1 C4 58.8(4) . .
C5 W1 C4 36.3(4) . .
C2 W1 C7 116.2(5) . .
C3 W1 C7 87.1(4) . .
C1 W1 C7 152.9(5) . .
C6 W1 C7 35.0(5) . .
C5 W1 C7 59.5(4) . .
C4 W1 C7 58.4(5) . .
C2 W1 C8 144.7(5) . .
C3 W1 C8 110.0(5) . .
C1 W1 C8 120.6(5) . .
C6 W1 C8 58.2(4) . .
C5 W1 C8 59.1(4) . .
C4 W1 C8 34.3(5) . .
C7 W1 C8 35.2(5) . .
C2 W1 Ge1 125.5(3) . .
C3 W1 Ge1 73.4(3) . .
C1 W1 Ge1 75.3(3) . .
C6 W1 Ge1 143.4(3) . .
C5 W1 Ge1 141.0(3) . .
C4 W1 Ge1 104.7(3) . .
C7 W1 Ge1 108.6(4) . .
C8 W1 Ge1 89.4(3) . .
C14 Ge1 Ge1 104.2(3) . 2_666
C14 Ge1 W1 109.4(3) . .
Ge1 Ge1 W1 134.22(7) 2_666 .
O1 C1 W1 175.6(10) . .
O2 C2 W1 175.4(10) . .
O3 C3 W1 173.1(9) . .
C8 C4 C5 108.9(12) . .
C8 C4 C9 127.1(15) . .
C5 C4 C9 123.4(15) . .
C8 C4 W1 73.8(7) . .
C5 C4 W1 71.2(6) . .
C9 C4 W1 128.2(10) . .
C6 C5 C4 105.1(11) . .
C6 C5 C10 127.2(12) . .
C4 C5 C10 127.2(13) . .
C6 C5 W1 72.0(6) . .
C4 C5 W1 72.5(6) . .
C10 C5 W1 126.1(9) . .
C7 C6 C5 110.1(11) . .
C7 C6 C11 126.0(14) . .
C5 C6 C11 123.7(13) . .
C7 C6 W1 73.8(7) . .
C5 C6 W1 72.2(6) . .
C11 C6 W1 124.7(8) . .
C6 C7 C8 107.1(11) . .
C6 C7 C12 127.2(19) . .
C8 C7 C12 125.5(18) . .
C6 C7 W1 71.2(6) . .
C8 C7 W1 72.8(7) . .
C12 C7 W1 125.3(9) . .
C4 C8 C7 108.9(11) . .
C4 C8 C13 123.0(18) . .
C7 C8 C13 127.6(18) . .
C4 C8 W1 71.9(7) . .
C7 C8 W1 72.0(6) . .
C13 C8 W1 128.6(9) . .
N2 C14 N1 105.9(9) . .
N2 C14 Ge1 125.5(8) . .
N1 C14 Ge1 127.7(8) . .
C14 N1 C15 109.5(9) . .
C14 N1 C17 126.3(9) . .
C15 N1 C17 124.0(9) . .
C16 C15 N1 106.5(9) . .
C16 C15 C18 131.2(11) . .
N1 C15 C18 122.2(11) . .
C15 C16 N2 106.5(9) . .
C15 C16 C19 130.1(11) . .
N2 C16 C19 123.4(11) . .
C14 N2 C16 111.5(9) . .
C14 N2 C20 124.0(9) . .
C16 N2 C20 124.4(9) . .
C21 B1 C45 111.4(8) . .
C21 B1 C29 110.6(8) . .
C45 B1 C29 108.5(8) . .
C21 B1 C37 110.5(8) . .
C45 B1 C37 108.3(7) . .
C29 B1 C37 107.6(8) . .
C22 C21 C26 115.1(9) . .
C22 C21 B1 120.9(8) . .
C26 C21 B1 124.0(9) . .
C23 C22 C21 123.0(9) . .
C24 C23 C22 120.7(9) . .
C24 C23 C27 119.6(9) . .
C22 C23 C27 119.5(9) . .
C23 C24 C25 118.5(9) . .
C24 C25 C26 120.3(10) . .
C24 C25 C28 118.3(9) . .
C26 C25 C28 121.5(9) . .
C25 C26 C21 122.4(9) . .
F1 C27 F3 106.1(10) . .
F1 C27 F2 107.6(10) . .
F3 C27 F2 105.7(8) . .
F1 C27 C23 113.7(9) . .
F3 C27 C23 112.8(9) . .
F2 C27 C23 110.5(9) . .
F6 C28 F4 104.4(11) . .
F6 C28 F5 103.6(12) . .
F4 C28 F5 106.4(12) . .
F6 C28 C25 113.8(11) . .
F4 C28 C25 113.8(9) . .
F5 C28 C25 113.8(10) . .
C34 C29 C30 115.6(8) . .
C34 C29 B1 123.7(8) . .
C30 C29 B1 120.6(8) . .
C31 C30 C29 121.0(9) . .
C32 C31 C30 122.0(9) . .
C32 C31 C35 120.1(9) . .
C30 C31 C35 117.9(9) . .
C31 C32 C33 117.3(9) . .
C32 C33 C34 120.8(9) . .
C32 C33 C36 120.9(9) . .
C34 C33 C36 118.3(10) . .
C29 C34 C33 123.2(9) . .
F8 C35 F9 107.3(9) . .
F8 C35 F7 104.9(9) . .
F9 C35 F7 105.3(10) . .
F8 C35 C31 114.0(10) . .
F9 C35 C31 113.2(10) . .
F7 C35 C31 111.4(9) . .
F12 C36 F11 107.0(11) . .
F12 C36 F10 106.7(11) . .
F11 C36 F10 102.6(10) . .
F12 C36 C33 113.8(9) . .
F11 C36 C33 113.3(10) . .
F10 C36 C33 112.7(10) . .
C38 C37 C42 115.8(9) . .
C38 C37 B1 122.7(8) . .
C42 C37 B1 121.4(8) . .
C37 C38 C39 121.7(9) . .
C40 C39 C38 121.2(9) . .
C40 C39 C43 118.4(9) . .
C38 C39 C43 120.3(9) . .
C39 C40 C41 117.9(9) . .
C42 C41 C40 120.8(9) . .
C42 C41 C44 122.2(10) . .
C40 C41 C44 117.0(10) . .
C41 C42 C37 122.6(9) . .
F15 C43 F14 108.9(11) . .
F15 C43 F13 105.4(11) . .
F14 C43 F13 103.5(10) . .
F15 C43 C39 114.6(10) . .
F14 C43 C39 113.2(9) . .
F13 C43 C39 110.4(9) . .
F19 C44 F17 127.7(18) . .
F19 C44 F16 67.7(16) . .
F17 C44 F16 107.5(19) . .
F19 C44 F21 113.7(16) . .
F17 C44 F21 29.7(11) . .
F16 C44 F21 130.5(17) . .
F19 C44 F18 34.1(10) . .
F17 C44 F18 111.9(16) . .
F16 C44 F18 101.1(16) . .
F21 C44 F18 87.1(13) . .
F19 C44 F20 101.9(15) . .
F17 C44 F20 73.7(16) . .
F16 C44 F20 38.0(12) . .
F21 C44 F20 102.2(14) . .
F18 C44 F20 130.6(14) . .
F19 C44 C41 114.7(14) . .
F17 C44 C41 115.6(15) . .
F16 C44 C41 109.2(15) . .
F21 C44 C41 113.1(12) . .
F18 C44 C41 110.6(12) . .
F20 C44 C41 109.7(12) . .
C46 C45 C50 114.0(9) . .
C46 C45 B1 124.8(8) . .
C50 C45 B1 121.1(9) . .
C45 C46 C47 122.3(9) . .
C48 C47 C46 122.2(10) . .
C48 C47 C51 119.3(10) . .
C46 C47 C51 118.4(9) . .
C47 C48 C49 116.9(10) . .
C50 C49 C48 120.8(10) . .
C50 C49 C52 120.1(10) . .
C48 C49 C52 119.1(10) . .
C49 C50 C45 123.8(10) . .
F30 C51 F23 107.9(10) . .
F30 C51 F22 106.0(10) . .
F23 C51 F22 101.4(10) . .
F30 C51 C47 114.2(10) . .
F23 C51 C47 113.1(10) . .
F22 C51 C47 113.2(9) . .
F25 C52 F27 119(2) . .
F25 C52 F24 103.3(16) . .
F27 C52 F24 23.6(19) . .
F25 C52 F29 65.1(16) . .
F27 C52 F29 123(2) . .
F24 C52 F29 135.9(17) . .
F25 C52 F26 108.5(16) . .
F27 C52 F26 78(2) . .
F24 C52 F26 99.5(14) . .
F29 C52 F26 52.2(12) . .
F25 C52 F28 24.2(15) . .
F27 C52 F28 108(2) . .
F24 C52 F28 87.4(15) . .
F29 C52 F28 89.3(18) . .
F26 C52 F28 130.0(17) . .
F25 C52 C49 116.5(15) . .
F27 C52 C49 115(2) . .
F24 C52 C49 113.3(12) . .
F29 C52 C49 109.5(14) . .
F26 C52 C49 113.9(11) . .
F28 C52 C49 108.1(14) . .

loop_
_geom_bond_atom_site_label_1
_geom_bond_atom_site_label_2
_geom_bond_distance
_geom_bond_site_symmetry_2
W1 C2 1.969(13) .
W1 C3 1.992(11) .
W1 C1 2.019(12) .
W1 C6 2.310(11) .
W1 C5 2.312(10) .
W1 C4 2.329(11) .
W1 C7 2.343(11) .
W1 C8 2.352(11) .
W1 Ge1 2.6368(11) .
Ge1 C14 2.029(11) .
Ge1 Ge1 2.345(2) 2_666
C1 O1 1.122(14) .
C2 O2 1.167(14) .
C3 O3 1.161(13) .
C4 C8 1.38(2) .
C4 C5 1.448(17) .
C4 C9 1.525(19) .
C5 C6 1.419(17) .
C5 C10 1.509(18) .
C6 C7 1.399(19) .
C6 C11 1.549(19) .
C7 C8 1.42(2) .
C7 C12 1.486(18) .
C8 C13 1.55(2) .
C14 N2 1.314(14) .
C14 N1 1.373(13) .
N1 C15 1.391(14) .
N1 C17 1.455(14) .
C15 C16 1.356(16) .
C15 C18 1.499(15) .
C16 N2 1.389(13) .
C16 C19 1.471(17) .
N2 C20 1.463(14) .
B1 C21 1.631(14) .
B1 C45 1.635(15) .
B1 C29 1.648(14) .
B1 C37 1.651(14) .
C21 C22 1.406(13) .
C21 C26 1.407(14) .
C22 C23 1.390(13) .
C23 C24 1.376(15) .
C23 C27 1.502(14) .
C24 C25 1.399(15) .
C25 C26 1.401(14) .
C25 C28 1.479(15) .
C27 F1 1.321(13) .
C27 F3 1.330(12) .
C27 F2 1.351(14) .
C28 F6 1.285(15) .
C28 F4 1.309(14) .
C28 F5 1.329(15) .
C29 C34 1.381(14) .
C29 C30 1.415(13) .
C30 C31 1.398(14) .
C31 C32 1.380(14) .
C31 C35 1.476(14) .
C32 C33 1.389(15) .
C33 C34 1.391(14) .
C33 C36 1.487(14) .
C35 F8 1.333(13) .
C35 F9 1.341(14) .
C35 F7 1.363(13) .
C36 F12 1.283(14) .
C36 F11 1.340(14) .
C36 F10 1.342(15) .
C37 C38 1.385(13) .
C37 C42 1.416(13) .
C38 C39 1.407(14) .
C39 C40 1.371(14) .
C39 C43 1.488(14) .
C40 C41 1.402(15) .
C41 C42 1.365(15) .
C41 C44 1.504(17) .
C43 F15 1.267(14) .
C43 F14 1.299(14) .
C43 F13 1.358(15) .
C44 F19 1.28(2) .
C44 F17 1.29(3) .
C44 F16 1.32(3) .
C44 F21 1.35(2) .
C44 F18 1.38(2) .
C44 F20 1.41(2) .
C45 C46 1.390(14) .
C45 C50 1.408(14) .
C46 C47 1.402(14) .
C47 C48 1.361(15) .
C47 C51 1.500(15) .
C48 C49 1.396(16) .
C49 C50 1.372(15) .
C49 C52 1.517(16) .
C51 F30 1.316(13) .
C51 F23 1.336(14) .
C51 F22 1.359(13) .
C52 F25 1.304(10) .
C52 F27 1.311(10) .
C52 F24 1.320(9) .
C52 F29 1.326(10) .
C52 F26 1.328(9) .
C52 F28 1.341(10) .
